data_4312855
loop_
_publ_author_name
'Richard Y. C. Shin'
'Martin A. Bennett'
'Lai Yoong Goh'
'Wei Chen'
'David C. R. Hockless'
'Weng Kee Leong'
'Kazushi Mashima'
'Anthony C. Willis'

_publ_section_title
;
 Arene-Ruthenium Complexes of an Acyclic Thiolate-Thioether and Tridentate
 Thioether Derivatives Resulting from Ring-Closure Reactions
;
_journal_name_full 'Inorganic Chemistry'
_journal_page_first 96
_journal_page_last 106
_journal_paper_doi 10.1021/ic0203419
_journal_volume 42
_journal_year 2003
_chemical_formula_sum 'C19 H31 F12 N P2 Ru S3'
_chemical_formula_weight 760.64
_chemical_name_systematic
;
  ?
;
_space_group_IT_number 62
_symmetry_cell_setting orthorhombic
_symmetry_space_group_name_Hall '-P 2ac 2n'
_symmetry_space_group_name_H-M 'P n m a'
_atom_sites_solution_hydrogens geom
_atom_sites_solution_primary direct
_atom_sites_solution_secondary difmap
_audit_creation_method SHELXL-97
_cell_angle_alpha 90.00
_cell_angle_beta 90.00
_cell_angle_gamma 90.00
_cell_formula_units_Z 4
_cell_length_a 9.29190(10)
_cell_length_b 9.12350(10)
_cell_length_c 33.6347(3)
_cell_measurement_temperature 293(2)
_cell_volume 2851.37(5)
_computing_structure_refinement 'SHELXL-97 (Sheldrick, 1997)'
_computing_structure_solution 'SHELXS-97 (Sheldrick, 1990)'
_diffrn_ambient_temperature 293(2)
_diffrn_measured_fraction_theta_full 0.939
_diffrn_measured_fraction_theta_max 0.939
_diffrn_radiation_monochromator graphite
_diffrn_radiation_source 'fine-focus sealed tube'
_diffrn_radiation_type MoK\a
_diffrn_radiation_wavelength 0.71073
_diffrn_reflns_av_R_equivalents 0.0441
_diffrn_reflns_av_sigmaI/netI 0.0335
_diffrn_reflns_limit_h_max 12
_diffrn_reflns_limit_h_min 0
_diffrn_reflns_limit_k_max 12
_diffrn_reflns_limit_k_min 0
_diffrn_reflns_limit_l_max 46
_diffrn_reflns_limit_l_min 0
_diffrn_reflns_number 18682
_diffrn_reflns_theta_full 29.30
_diffrn_reflns_theta_max 29.30
_diffrn_reflns_theta_min 2.27
_exptl_absorpt_coefficient_mu 0.972
_exptl_absorpt_correction_T_max 0.837317
_exptl_absorpt_correction_T_min 0.654001
_exptl_absorpt_correction_type SADABS
_exptl_crystal_colour yellow
_exptl_crystal_density_diffrn 1.772
_exptl_crystal_density_method 'not measured'
_exptl_crystal_description block
_exptl_crystal_F_000 1528
_exptl_crystal_size_max 0.33
_exptl_crystal_size_mid 0.24
_exptl_crystal_size_min 0.24
_refine_diff_density_max 0.682
_refine_diff_density_min -0.625
_refine_diff_density_rms 0.091
_refine_ls_extinction_method none
_refine_ls_goodness_of_fit_ref 1.143
_refine_ls_hydrogen_treatment mixed
_refine_ls_matrix_type full
_refine_ls_number_parameters 237
_refine_ls_number_reflns 3879
_refine_ls_number_restraints 336
_refine_ls_restrained_S_all 1.252
_refine_ls_R_factor_all 0.0690
_refine_ls_R_factor_gt 0.0510
_refine_ls_shift/su_max 0.354
_refine_ls_shift/su_mean 0.013
_refine_ls_structure_factor_coef Fsqd
_refine_ls_weighting_details 'calc w=1/[\s^2^(Fo^2^)+(0.0395P)^2^+5.3902P] where P=(Fo^2^+2Fc^2^)/3'
_refine_ls_weighting_scheme calc
_refine_ls_wR_factor_gt 0.1078
_refine_ls_wR_factor_ref 0.1172
_reflns_number_gt 3165
_reflns_number_total 3879
_reflns_threshold_expression >2sigma(I)
_cod_data_source_file ic0203419_5.cif
_cod_data_source_block rs1=(14)(PF6)2
_cod_depositor_comments
;
The following automatic conversions were performed:

'_symmetry_cell_setting' value 'Orthorhombic' changed to
'orthorhombic' according to the built-in table from CIF Core
dictionary named 'cif_core.dic' version 2.4.1 from 2010-06-29.

Automatic conversion script
Id: cif_fix_values 1646 2011-03-28 12:23:43Z adriana 
;
_cod_database_code 4312855

loop_
_symmetry_equiv_pos_as_xyz
'x, y, z'
'-x+1/2, -y, z+1/2'
'-x, y+1/2, -z'
'x+1/2, -y+1/2, -z+1/2'
'-x, -y, -z'
'x-1/2, y, -z-1/2'
'x, -y-1/2, z'
'-x-1/2, y-1/2, z-1/2'

loop_
_atom_site_label
_atom_site_type_symbol
_atom_site_fract_x
_atom_site_fract_y
_atom_site_fract_z
_atom_site_U_iso_or_equiv
_atom_site_adp_type
_atom_site_occupancy
_atom_site_symmetry_multiplicity
_atom_site_calc_flag
_atom_site_refinement_flags
_atom_site_disorder_assembly
_atom_site_disorder_group
Ru1 Ru 0.89314(4) 0.2500 0.353918(12) 0.02885(13) Uani 1 2 d S . .
S2 S 0.64187(17) 0.2500 0.36274(5) 0.0657(6) Uani 1 2 d S . .
C1 C 0.6288(5) 0.0928(7) 0.39562(16) 0.0700(15) Uani 1 1 d . . .
H1A H 0.5737 0.0131 0.3841 0.084 Uiso 1 1 calc R A 7
H1B H 0.5906 0.1181 0.4216 0.084 Uiso 1 1 calc R A 7
S3 S 0.8258(3) 0.0539(3) 0.39689(7) 0.0488(5) Uani 0.50 1 d P B 7
C4 C 0.8856(13) 0.1165(14) 0.4455(3) 0.072(3) Uani 0.50 1 d P B 7
H3A H 0.8392 0.0569 0.4657 0.086 Uiso 0.50 1 calc PR B 7
H3B H 0.9884 0.1001 0.4476 0.086 Uiso 0.50 1 calc PR B 7
S1 S 0.9122(2) 0.1096(3) 0.41055(6) 0.0440(5) Uani 0.50 1 d P B 8
C2 C 0.7576(11) -0.0100(11) 0.4057(3) 0.056(2) Uani 0.50 1 d P B 8
H2A H 0.7726 -0.0809 0.3846 0.067 Uiso 0.50 1 calc PR B 8
H2B H 0.7400 -0.0623 0.4303 0.067 Uiso 0.50 1 calc PR B 8
C3 C 0.8601(10) 0.2500 0.4530(2) 0.088(3) Uani 1 2 d S . .
H4A H 0.7562 0.2500 0.4502 0.106 Uiso 1 2 calc SR B 7
H4B H 0.8758 0.2500 0.4815 0.106 Uiso 1 2 calc SR B 7
C5 C 0.8989(4) 0.1714(4) 0.29023(11) 0.0382(8) Uani 1 1 d . . .
C6 C 1.0046(4) 0.0941(4) 0.31226(11) 0.0386(9) Uani 1 1 d . . .
C7 C 1.1114(4) 0.1721(5) 0.33444(12) 0.0406(9) Uani 1 1 d . . .
C8 C 0.7890(6) 0.0896(6) 0.26555(16) 0.0676(15) Uani 1 1 d . . .
H8A H 0.7260 0.1585 0.2528 0.101 Uiso 1 1 calc R B .
H8B H 0.7337 0.0262 0.2825 0.101 Uiso 1 1 calc R . .
H8C H 0.8374 0.0322 0.2457 0.101 Uiso 1 1 calc R . .
C9 C 1.0070(7) -0.0716(5) 0.31210(17) 0.0694(15) Uani 1 1 d . . .
H9A H 0.9294 -0.1076 0.2960 0.104 Uiso 1 1 calc R B .
H9B H 0.9960 -0.1072 0.3388 0.104 Uiso 1 1 calc R . .
H9C H 1.0970 -0.1052 0.3015 0.104 Uiso 1 1 calc R . .
C10 C 1.2258(5) 0.0891(7) 0.35711(16) 0.0686(15) Uani 1 1 d . . .
H10A H 1.2883 0.1574 0.3703 0.103 Uiso 1 1 calc R B .
H10B H 1.2808 0.0304 0.3389 0.103 Uiso 1 1 calc R . .
H10C H 1.1809 0.0268 0.3765 0.103 Uiso 1 1 calc R . .
N100 N 0.9315(13) 0.2500 0.5862(3) 0.131(4) Uiso 1 2 d S . .
C100 C 0.8215(12) 0.2500 0.5719(3) 0.091(3) Uiso 1 2 d S . .
C200 C 0.6811(13) 0.2500 0.5564(4) 0.114(4) Uiso 1 2 d S . .
H20A H 0.6786 0.3078 0.5326 0.171 Uiso 0.50 1 calc PR . .
H20B H 0.6162 0.2909 0.5756 0.171 Uiso 0.50 1 calc PR . .
H20C H 0.6527 0.1513 0.5504 0.171 Uiso 0.50 1 calc PR . .
P1 P 0.3122(3) 0.2500 0.48764(6) 0.0762(6) Uani 1 2 d SD . .
F11 F 0.4613(11) 0.206(3) 0.4738(3) 0.203(17) Uani 0.500(12) 1 d PD . 1
F12 F 0.244(2) 0.1104(18) 0.4731(5) 0.216(9) Uani 0.500(12) 1 d PD . 1
F13 F 0.3443(14) 0.1856(18) 0.5286(2) 0.148(8) Uani 0.500(12) 1 d PD . 1
F23 F 0.3806(15) 0.1048(14) 0.5033(6) 0.180(8) Uani 0.500(12) 1 d PD . 2
F22 F 0.1651(9) 0.192(2) 0.5025(4) 0.204(17) Uani 0.500(12) 1 d PD . 2
F21 F 0.289(2) 0.183(2) 0.4470(3) 0.237(12) Uani 0.500(12) 1 d PD . 2
P2 P 0.51626(18) -0.2500 0.31394(5) 0.0488(4) Uani 1 2 d SD . .
F31 F 0.3945(19) -0.2500 0.2816(6) 0.135(9) Uani 0.443(10) 2 d SPD C 3
F32 F 0.6369(18) -0.2500 0.3446(6) 0.135(9) Uani 0.443(10) 2 d SPD C 3
F33 F 0.3975(19) -0.2500 0.3462(5) 0.096(5) Uani 0.443(10) 2 d SPD C 3
F34 F 0.628(2) -0.2500 0.2791(5) 0.096(5) Uani 0.443(10) 2 d SPD C 3
F41 F 0.5918(19) -0.2500 0.2725(4) 0.116(6) Uani 0.557(10) 2 d SPD C 4
F42 F 0.4523(18) -0.2500 0.3568(3) 0.116(6) Uani 0.56 2 d SPD C 4
F43 F 0.3682(12) -0.2500 0.2942(5) 0.120(6) Uani 0.557(10) 2 d SPD C 4
F44 F 0.6707(12) -0.2500 0.3329(5) 0.120(6) Uani 0.56 2 d SPD C 4
F36 F 0.5159(4) -0.0760(3) 0.31410(11) 0.0953(12) Uani 1 1 d D C .

loop_
_atom_site_aniso_label
_atom_site_aniso_U_11
_atom_site_aniso_U_22
_atom_site_aniso_U_33
_atom_site_aniso_U_23
_atom_site_aniso_U_13
_atom_site_aniso_U_12
Ru1 0.0267(2) 0.0287(2) 0.0312(2) 0.000 0.00381(16) 0.000
S2 0.0272(7) 0.1220(18) 0.0480(9) 0.000 0.0028(6) 0.000
C1 0.057(3) 0.095(4) 0.058(3) -0.017(3) 0.004(2) 0.000(3)
S3 0.0491(13) 0.0405(12) 0.0566(13) 0.0125(11) 0.0118(12) -0.0044(11)
C4 0.073(7) 0.086(8) 0.056(6) 0.030(6) 0.002(6) 0.003(7)
S1 0.0465(12) 0.0509(12) 0.0347(10) 0.0081(9) 0.0047(9) 0.0084(10)
C2 0.067(6) 0.050(6) 0.049(5) 0.013(5) 0.007(5) -0.013(5)
C3 0.061(5) 0.175(12) 0.029(3) 0.000 0.004(3) 0.000
C5 0.040(2) 0.040(2) 0.0347(19) -0.0052(16) 0.0083(16) -0.0079(17)
C6 0.048(2) 0.0265(18) 0.041(2) -0.0033(16) 0.0138(18) 0.0021(16)
C7 0.0319(18) 0.048(2) 0.042(2) 0.0031(17) 0.0114(16) 0.0081(17)
C8 0.068(3) 0.074(4) 0.061(3) -0.017(3) -0.008(3) -0.023(3)
C9 0.095(4) 0.029(2) 0.084(4) -0.006(2) 0.019(3) 0.008(3)
C10 0.049(3) 0.090(4) 0.067(3) 0.017(3) 0.001(2) 0.026(3)
P1 0.0818(16) 0.0933(17) 0.0536(12) 0.000 0.0057(11) 0.000
F11 0.158(10) 0.33(5) 0.123(8) 0.010(13) 0.084(7) 0.10(2)
F12 0.27(2) 0.142(13) 0.24(2) -0.045(16) -0.06(2) -0.094(16)
F13 0.143(9) 0.21(2) 0.087(6) 0.051(8) 0.004(6) 0.004(9)
F23 0.176(14) 0.112(10) 0.25(2) 0.028(13) -0.012(18) 0.047(9)
F22 0.085(6) 0.33(5) 0.202(13) 0.11(2) -0.021(7) -0.065(13)
F21 0.41(3) 0.22(3) 0.073(6) -0.045(9) -0.040(11) -0.064(17)
P2 0.0459(9) 0.0479(9) 0.0526(10) 0.000 0.0028(7) 0.000
F31 0.158(18) 0.146(15) 0.102(9) 0.000 -0.080(11) 0.000
F32 0.158(18) 0.146(15) 0.102(9) 0.000 -0.080(11) 0.000
F33 0.098(8) 0.063(6) 0.126(12) 0.000 0.073(9) 0.000
F34 0.098(8) 0.063(6) 0.126(12) 0.000 0.073(9) 0.000
F41 0.161(14) 0.127(10) 0.059(5) 0.000 0.039(6) 0.000
F42 0.161(14) 0.127(10) 0.059(5) 0.000 0.039(6) 0.000
F43 0.051(4) 0.121(10) 0.188(16) 0.000 -0.046(6) 0.000
F44 0.051(4) 0.121(10) 0.188(16) 0.000 -0.046(6) 0.000
F36 0.105(3) 0.0493(18) 0.132(3) -0.013(2) 0.030(2) -0.0010(19)

loop_
_atom_type_symbol
_atom_type_description
_atom_type_scat_dispersion_real
_atom_type_scat_dispersion_imag
_atom_type_scat_source
C C 0.0033 0.0016 'International Tables Vol C Tables 4.2.6.8 and 6.1.1.4'
H H 0.0000 0.0000 'International Tables Vol C Tables 4.2.6.8 and 6.1.1.4'
N N 0.0061 0.0033 'International Tables Vol C Tables 4.2.6.8 and 6.1.1.4'
F F 0.0171 0.0103 'International Tables Vol C Tables 4.2.6.8 and 6.1.1.4'
P P 0.1023 0.0942 'International Tables Vol C Tables 4.2.6.8 and 6.1.1.4'
S S 0.1246 0.1234 'International Tables Vol C Tables 4.2.6.8 and 6.1.1.4'
Ru Ru -1.2594 0.8363 'International Tables Vol C Tables 4.2.6.8 and 6.1.1.4'

loop_
_geom_angle_atom_site_label_1
_geom_angle_atom_site_label_2
_geom_angle_atom_site_label_3
_geom_angle
_geom_angle_site_symmetry_1
_geom_angle_site_symmetry_3
_geom_angle_publ_flag
C7 Ru1 C7 36.9(2) 7_565 . ?
C7 Ru1 C6 37.12(15) 7_565 7_565 ?
C7 Ru1 C6 66.60(15) . 7_565 ?
C7 Ru1 C6 66.60(15) 7_565 . ?
C7 Ru1 C6 37.12(15) . . ?
C6 Ru1 C6 78.45(19) 7_565 . ?
C7 Ru1 C5 78.63(14) 7_565 . ?
C7 Ru1 C5 66.54(15) . . ?
C6 Ru1 C5 66.39(14) 7_565 . ?
C6 Ru1 C5 36.66(14) . . ?
C7 Ru1 C5 66.54(15) 7_565 7_565 ?
C7 Ru1 C5 78.63(14) . 7_565 ?
C6 Ru1 C5 36.66(14) 7_565 7_565 ?
C6 Ru1 C5 66.39(14) . 7_565 ?
C5 Ru1 C5 37.0(2) . 7_565 ?
C7 Ru1 S1 89.76(12) 7_565 7_565 ?
C7 Ru1 S1 110.36(13) . 7_565 ?
C6 Ru1 S1 97.36(11) 7_565 7_565 ?
C6 Ru1 S1 146.29(13) . 7_565 ?
C5 Ru1 S1 163.57(11) . 7_565 ?
C5 Ru1 S1 127.29(12) 7_565 7_565 ?
C7 Ru1 S1 110.36(13) 7_565 . ?
C7 Ru1 S1 89.76(12) . . ?
C6 Ru1 S1 146.29(13) 7_565 . ?
C6 Ru1 S1 97.36(11) . . ?
C5 Ru1 S1 127.29(12) . . ?
C5 Ru1 S1 163.57(11) 7_565 . ?
S1 Ru1 S1 67.61(12) 7_565 . ?
C7 Ru1 S2 158.79(11) 7_565 . ?
C7 Ru1 S2 158.79(11) . . ?
C6 Ru1 S2 122.37(11) 7_565 . ?
C6 Ru1 S2 122.37(11) . . ?
C5 Ru1 S2 98.22(11) . . ?
C5 Ru1 S2 98.22(11) 7_565 . ?
S1 Ru1 S2 88.39(7) 7_565 . ?
S1 Ru1 S2 88.39(7) . . ?
C7 Ru1 S3 100.15(12) 7_565 7_565 ?
C7 Ru1 S3 130.64(13) . 7_565 ?
C6 Ru1 S3 91.37(11) 7_565 7_565 ?
C6 Ru1 S3 166.72(12) . 7_565 ?
C5 Ru1 S3 145.02(12) . 7_565 ?
C5 Ru1 S3 110.04(12) 7_565 7_565 ?
S1 Ru1 S3 25.95(8) 7_565 7_565 ?
S1 Ru1 S3 86.34(9) . 7_565 ?
S2 Ru1 S3 70.32(7) . 7_565 ?
C7 Ru1 S3 130.64(13) 7_565 . ?
C7 Ru1 S3 100.15(12) . . ?
C6 Ru1 S3 166.72(12) 7_565 . ?
C6 Ru1 S3 91.37(11) . . ?
C5 Ru1 S3 110.04(12) . . ?
C5 Ru1 S3 145.02(13) 7_565 . ?
S1 Ru1 S3 86.34(9) 7_565 . ?
S1 Ru1 S3 25.95(8) . . ?
S2 Ru1 S3 70.32(7) . . ?
S3 Ru1 S3 97.29(12) 7_565 . ?
C1 S2 C1 104.4(4) 7_565 . ?
C1 S2 Ru1 98.22(17) 7_565 . ?
C1 S2 Ru1 98.22(17) . . ?
C2 C1 S2 123.9(5) . . ?
C2 C1 S3 29.1(4) . . ?
S2 C1 S3 95.7(3) . . ?
C4 S3 C1 105.1(4) . . ?
C4 S3 Ru1 103.3(4) . . ?
C1 S3 Ru1 95.8(2) . . ?
C3 C4 S3 115.0(8) . . ?
C2 S1 C3 105.1(4) . . ?
C2 S1 Ru1 101.5(3) . . ?
C3 S1 Ru1 102.58(18) . . ?
C1 C2 S1 105.4(6) . . ?
C4 C3 C4 148.4(13) 7_565 . ?
C4 C3 S1 115.8(7) 7_565 . ?
C4 C3 S1 35.8(5) . . ?
C4 C3 S1 35.8(5) 7_565 7_565 ?
C4 C3 S1 115.8(7) . 7_565 ?
S1 C3 S1 80.7(3) . 7_565 ?
C6 C5 C5 119.8(2) . 7_565 ?
C6 C5 C8 120.6(4) . . ?
C5 C5 C8 119.5(3) 7_565 . ?
C6 C5 Ru1 71.3(2) . . ?
C5 C5 Ru1 71.49(10) 7_565 . ?
C8 C5 Ru1 131.4(3) . . ?
C5 C6 C7 120.4(3) . . ?
C5 C6 C9 120.4(4) . . ?
C7 C6 C9 119.3(4) . . ?
C5 C6 Ru1 72.1(2) . . ?
C7 C6 Ru1 71.3(2) . . ?
C9 C6 Ru1 129.9(3) . . ?
C7 C7 C6 119.8(2) 7_565 . ?
C7 C7 C10 120.1(3) 7_565 . ?
C6 C7 C10 120.1(4) . . ?
C7 C7 Ru1 71.55(11) 7_565 . ?
C6 C7 Ru1 71.5(2) . . ?
C10 C7 Ru1 130.3(3) . . ?
N100 C100 C200 176.6(13) . . ?
F12 P1 F12 115.5(16) . 7_565 ?
F12 P1 F21 45.9(7) . . ?
F12 P1 F21 89.4(12) 7_565 . ?
F12 P1 F21 89.4(12) . 7_565 ?
F12 P1 F21 45.9(7) 7_565 7_565 ?
F21 P1 F21 47.8(15) . 7_565 ?
F12 P1 F11 120.5(15) . 7_565 ?
F12 P1 F11 93.7(10) 7_565 7_565 ?
F21 P1 F11 87.6(10) . 7_565 ?
F21 P1 F11 75.2(9) 7_565 7_565 ?
F12 P1 F11 93.7(10) . . ?
F12 P1 F11 120.5(15) 7_565 . ?
F21 P1 F11 75.2(9) . . ?
F21 P1 F11 87.6(10) 7_565 . ?
F11 P1 F11 30(2) 7_565 . ?
F12 P1 F13 134.6(11) . 7_565 ?
F12 P1 F13 92.9(7) 7_565 7_565 ?
F21 P1 F13 176.8(10) . 7_565 ?
F21 P1 F13 133.3(7) 7_565 7_565 ?
F11 P1 F13 89.9(7) 7_565 7_565 ?
F11 P1 F13 101.6(7) . 7_565 ?
F12 P1 F13 92.9(7) . . ?
F12 P1 F13 134.6(11) 7_565 . ?
F21 P1 F13 133.3(7) . . ?
F21 P1 F13 176.8(10) 7_565 . ?
F11 P1 F13 101.6(7) 7_565 . ?
F11 P1 F13 89.9(7) . . ?
F13 P1 F13 45.3(13) 7_565 . ?
F12 P1 F22 56.1(9) . . ?
F12 P1 F22 91.3(11) 7_565 . ?
F21 P1 F22 91.6(8) . . ?
F21 P1 F22 107.8(9) 7_565 . ?
F11 P1 F22 174.9(13) 7_565 . ?
F11 P1 F22 144.7(13) . . ?
F13 P1 F22 90.8(7) 7_565 . ?
F13 P1 F22 75.4(7) . . ?
F12 P1 F22 91.3(11) . 7_565 ?
F12 P1 F22 56.1(9) 7_565 7_565 ?
F21 P1 F22 107.8(9) . 7_565 ?
F21 P1 F22 91.6(7) 7_565 7_565 ?
F11 P1 F22 144.7(13) 7_565 7_565 ?
F11 P1 F22 174.9(13) . 7_565 ?
F13 P1 F22 75.4(7) 7_565 7_565 ?
F13 P1 F22 90.8(7) . 7_565 ?
F22 P1 F22 40.2(15) . 7_565 ?
F12 P1 F23 178.8(11) . 7_565 ?
F12 P1 F23 64.1(10) 7_565 7_565 ?
F21 P1 F23 135.0(11) . 7_565 ?
F21 P1 F23 91.1(7) 7_565 7_565 ?
F11 P1 F23 60.6(11) 7_565 7_565 ?
F11 P1 F23 87.4(12) . 7_565 ?
F13 P1 F23 44.6(6) 7_565 7_565 ?
F13 P1 F23 86.7(12) . 7_565 ?
F22 P1 F23 122.8(10) . 7_565 ?
F22 P1 F23 87.6(7) 7_565 7_565 ?
F12 P1 F23 64.1(9) . . ?
F12 P1 F23 178.8(11) 7_565 . ?
F21 P1 F23 91.1(7) . . ?
F21 P1 F23 135.0(11) 7_565 . ?
F11 P1 F23 87.4(12) 7_565 . ?
F11 P1 F23 60.6(11) . . ?
F13 P1 F23 86.7(12) 7_565 . ?
F13 P1 F23 44.6(6) . . ?
F22 P1 F23 87.6(7) . . ?
F22 P1 F23 122.8(10) 7_565 . ?
F23 P1 F23 116.1(14) 7_565 . ?
F11 F11 P1 74.8(11) 7_565 . ?
F13 F13 P1 67.3(6) 7_565 . ?
F22 F22 P1 69.9(8) 7_565 . ?
F21 F21 P1 66.1(7) 7_565 . ?
F32 P2 F43 163.1(13) . . ?
F32 P2 F33 92.8(6) . . ?
F43 P2 F33 70.3(12) . . ?
F32 P2 F42 69.8(12) . . ?
F43 P2 F42 93.3(6) . . ?
F33 P2 F42 23.0(11) . . ?
F32 P2 F41 105.9(14) . . ?
F43 P2 F41 91.0(6) . . ?
F33 P2 F41 161.3(13) . . ?
F42 P2 F41 175.7(6) . . ?
F32 P2 F34 91.1(7) . . ?
F43 P2 F34 105.8(13) . . ?
F33 P2 F34 176.1(7) . . ?
F42 P2 F34 160.9(12) . . ?
F41 P2 F34 14.8(14) . . ?
F32 P2 F31 178.8(7) . . ?
F43 P2 F31 18.1(13) . . ?
F33 P2 F31 88.4(6) . . ?
F42 P2 F31 111.4(12) . . ?
F41 P2 F31 72.9(14) . . ?
F34 P2 F31 87.7(6) . . ?
F32 P2 F44 18.7(13) . . ?
F43 P2 F44 178.2(6) . . ?
F33 P2 F44 111.5(12) . . ?
F42 P2 F44 88.5(6) . . ?
F41 P2 F44 87.2(6) . . ?
F34 P2 F44 72.4(13) . . ?
F31 P2 F44 160.1(13) . . ?
F32 P2 F36 89.95(16) . 7 ?
F43 P2 F36 89.99(16) . 7 ?
F33 P2 F36 89.78(14) . 7 ?
F42 P2 F36 89.78(15) . 7 ?
F41 P2 F36 90.22(15) . 7 ?
F34 P2 F36 90.22(14) . 7 ?
F31 P2 F36 90.06(16) . 7 ?
F44 P2 F36 90.02(16) . 7 ?
F32 P2 F36 89.95(16) . . ?
F43 P2 F36 89.99(16) . . ?
F33 P2 F36 89.78(14) . . ?
F42 P2 F36 89.78(15) . . ?
F41 P2 F36 90.22(15) . . ?
F34 P2 F36 90.22(14) . . ?
F31 P2 F36 90.06(16) . . ?
F44 P2 F36 90.02(16) . . ?
F36 P2 F36 179.6(3) 7 . ?

loop_
_geom_bond_atom_site_label_1
_geom_bond_atom_site_label_2
_geom_bond_distance
_geom_bond_site_symmetry_2
_geom_bond_publ_flag
Ru1 C7 2.247(4) 7_565 ?
Ru1 C7 2.247(4) . ?
Ru1 C6 2.249(4) 7_565 ?
Ru1 C6 2.249(4) . ?
Ru1 C5 2.260(4) . ?
Ru1 C5 2.260(4) 7_565 ?
Ru1 S1 2.302(2) 7_565 ?
Ru1 S1 2.302(2) . ?
Ru1 S2 2.3536(16) . ?
Ru1 S3 2.384(2) 7_565 ?
Ru1 S3 2.384(2) . ?
S2 C1 1.815(7) 7_565 ?
S2 C1 1.815(7) . ?
C1 C2 1.558(11) . ?
C1 S3 1.865(6) . ?
S3 C4 1.820(12) . ?
C4 C3 1.266(13) . ?
S1 C2 1.812(10) . ?
S1 C3 1.978(6) . ?
C3 C4 1.266(14) 7_565 ?
C3 S1 1.978(6) 7_565 ?
C5 C6 1.418(6) . ?
C5 C5 1.435(8) 7_565 ?
C5 C8 1.513(6) . ?
C6 C7 1.431(6) . ?
C6 C9 1.512(5) . ?
C7 C7 1.422(8) 7_565 ?
C7 C10 1.511(6) . ?
N100 C100 1.129(13) . ?
C100 C200 1.405(15) . ?
P1 F12 1.506(10) . ?
P1 F12 1.506(10) 7_565 ?
P1 F21 1.514(9) . ?
P1 F21 1.514(9) 7_565 ?
P1 F11 1.515(11) 7_565 ?
P1 F11 1.515(11) . ?
P1 F13 1.526(8) 7_565 ?
P1 F13 1.526(8) . ?
P1 F22 1.550(9) . ?
P1 F22 1.550(9) 7_565 ?
P1 F23 1.561(9) 7_565 ?
P1 F23 1.561(9) . ?
F11 F11 0.79(6) 7_565 ?
F13 F13 1.18(3) 7_565 ?
F22 F22 1.07(4) 7_565 ?
F21 F21 1.23(4) 7_565 ?
P2 F32 1.523(10) . ?
P2 F43 1.527(8) . ?
P2 F33 1.548(9) . ?
P2 F42 1.558(8) . ?
P2 F41 1.560(9) . ?
P2 F34 1.565(9) . ?
P2 F31 1.568(10) . ?
P2 F44 1.570(8) . ?
P2 F36 1.588(3) 7 ?
P2 F36 1.588(3) . ?
